data_9009308
loop_
_publ_author_name
'Mazzi, F.'
'Galli, E.'

_publ_section_title
;
 The tetrahedral framework of chabazite
 Note: Occupancies invented to match formula and refinement
 Note: This structure matches the reported bond lengths for C 4b, not C 4a
 Sample: C 4a, triclinic refinement
;
_journal_name_full 'Neues Jahrbuch fur Mineralogie, Monatshefte'
_journal_page_first 461
_journal_page_last 480
_journal_volume 1983
_journal_year 1983
_chemical_compound_source 'Richmond, Melbourne, Victoria, Australia'
_chemical_formula_sum 'Al4.016 Ca0.581 K0.269 Na0.84 O24 Si7.984'
_chemical_name_mineral Chabazite-Na
_space_group_IT_number 2
_symmetry_space_group_name_Hall '-P 1'
_symmetry_space_group_name_H-M 'P -1'
_cell_angle_alpha 94.214
_cell_angle_beta 94.080
_cell_angle_gamma 94.104
_cell_formula_units_Z 1
_cell_length_a 9.4410
_cell_length_b 9.4344
_cell_length_c 9.4375
_cell_volume 833.707
_database_code_amcsd 0014782
_exptl_crystal_density_diffrn 1.533
_cod_original_formula_sum 'Na.84 Ca.581 K.269 (Si7.984 Al4.016) O24'
_cod_database_code 9009308

loop_
_space_group_symop_operation_xyz
x,y,z
-x,-y,-z

loop_
_atom_site_aniso_label
_atom_site_aniso_U_11
_atom_site_aniso_U_22
_atom_site_aniso_U_33
_atom_site_aniso_U_12
_atom_site_aniso_U_13
_atom_site_aniso_U_23
NaX1 0.06788 0.06999 0.06647 0.06158 0.06070 0.06199
CaX1 0.06788 0.06999 0.06647 0.06158 0.06070 0.06199
KX1 0.06788 0.06999 0.06647 0.06158 0.06070 0.06199
Si1 0.00804 0.01204 0.01517 0.00134 -0.00045 0.00089
Al1 0.00804 0.01204 0.01517 0.00134 -0.00045 0.00089
Si2 0.00938 0.01650 0.01026 -0.00178 0.00179 0.00045
Al2 0.00938 0.01650 0.01026 -0.00178 0.00179 0.00045
Si3 0.01206 0.01382 0.00892 0.00134 0.00223 -0.00045
Al3 0.01206 0.01382 0.00892 0.00134 0.00223 -0.00045
Si4 0.01027 0.00892 0.01651 0.00268 0.00179 -0.00223
Al4 0.01027 0.00892 0.01651 0.00268 0.00179 -0.00223
Si5 0.01608 0.00936 0.01249 -0.00134 0.00134 0.00223
Al5 0.01608 0.00936 0.01249 -0.00134 0.00134 0.00223
Si6 0.01563 0.01159 0.00848 0.00089 -0.00357 0.00134
Al6 0.01563 0.01159 0.00848 0.00089 -0.00357 0.00134
O1A 0.03215 0.03834 0.03034 -0.01339 0.00045 -0.00758
O1B 0.03483 0.03566 0.03168 0.00089 -0.00759 -0.00624
O1C 0.03573 0.02809 0.02721 -0.00892 -0.00803 -0.00223
O2A 0.03751 0.01427 0.03748 0.00357 -0.00446 0.00223
O2B 0.03930 0.02898 0.01249 -0.00134 0.00625 -0.00045
O2C 0.01786 0.03968 0.03078 0.00357 0.00446 0.00223
O3A 0.02367 0.05483 0.01829 -0.00268 0.01071 0.00045
O3B 0.01340 0.02006 0.05800 0.00402 -0.00045 0.00134
O3C 0.05448 0.02229 0.02275 0.00134 0.00089 0.00669
O4A 0.03260 0.03745 0.03435 0.00669 0.01071 0.00981
O4B 0.02724 0.03433 0.03480 0.01249 0.00982 0.01293
O4C 0.03483 0.02987 0.03257 0.00625 0.00759 0.01070

loop_
_atom_site_label
_atom_site_fract_x
_atom_site_fract_y
_atom_site_fract_z
_atom_site_occupancy
_atom_site_U_iso_or_equiv
_atom_site_type_symbol
_atom_site_attached_hydrogens
NaX1 0.20900 0.20850 0.20810 0.15000 0.05953 Na 0
CaX1 0.20900 0.20850 0.20810 0.11000 0.05953 Ca 0
KX1 0.20900 0.20850 0.20810 0.04000 0.05953 K 0
NaX2A 0.57650 0.21520 0.57830 0.01500 0.06206 Na 0
CaX2A 0.57650 0.21520 0.57830 0.01100 0.06206 Ca 0
KX2A 0.57650 0.21520 0.57830 0.01400 0.06206 K 0
NaX2B 0.57470 0.58080 0.21480 0.01500 0.06079 Na 0
CaX2B 0.57470 0.58080 0.21480 0.01100 0.06079 Ca 0
KX2B 0.57470 0.58080 0.21480 0.01400 0.06079 K 0
NaX2C 0.20920 0.56860 0.57580 0.01500 0.05319 Na 0
CaX2C 0.20920 0.56860 0.57580 0.01100 0.05319 Ca 0
KX2C 0.20920 0.56860 0.57580 0.01400 0.05319 K 0
NaX3 0.40380 0.40180 0.40330 0.12000 0.10512 Na 0
CaX3 0.40380 0.40180 0.40330 0.08000 0.10512 Ca 0
KX3 0.40380 0.40180 0.40330 0.03000 0.10512 K 0
NaX4A 0.50000 0.00000 0.50000 0.07000 0.14692 Na 0
CaX4A 0.50000 0.00000 0.50000 0.04500 0.14692 Ca 0
KX4A 0.50000 0.00000 0.50000 0.01500 0.14692 K 0
NaX4B 0.50000 0.50000 0.00000 0.07000 0.14818 Na 0
CaX4B 0.50000 0.50000 0.00000 0.04500 0.14818 Ca 0
KX4B 0.50000 0.50000 0.00000 0.01500 0.14818 K 0
NaX4C 0.00000 0.50000 0.50000 0.07000 0.15451 Na 0
CaX4C 0.00000 0.50000 0.50000 0.04500 0.15451 Ca 0
KX4C 0.00000 0.50000 0.50000 0.01500 0.15451 K 0
Si1 0.33300 0.10320 -0.12510 0.65900 0.01191 Si 0
Al1 0.33300 0.10320 -0.12510 0.34100 0.01191 Al 0
Si2 0.33220 -0.12490 0.10350 0.62100 0.01203 Si 0
Al2 0.33220 -0.12490 0.10350 0.37900 0.01203 Al 0
Si3 0.10310 -0.12460 0.33210 0.70200 0.01165 Si 0
Al3 0.10310 -0.12460 0.33210 0.29800 0.01165 Al 0
Si4 0.10270 0.33210 -0.12460 0.68400 0.01178 Si 0
Al4 0.10270 0.33210 -0.12460 0.31600 0.01178 Al 0
Si5 -0.12450 0.33290 0.10360 0.63500 0.01254 Si 0
Al5 -0.12450 0.33290 0.10360 0.36500 0.01254 Al 0
Si6 -0.12390 0.10380 0.33340 0.69100 0.01191 Si 0
Al6 -0.12390 0.10380 0.33340 0.30900 0.01191 Al 0
O1A -0.26500 0.00130 0.26580 1.00000 0.03546 O 0
O1B 0.26540 -0.26560 -0.00120 1.00000 0.03546 O 0
O1C 0.00040 0.26370 -0.26420 1.00000 0.03166 O 0
O2A -0.14940 0.50040 0.15050 1.00000 0.03040 O 0
O2B 0.14930 -0.15070 0.49900 1.00000 0.02660 O 0
O2C 0.50000 0.15090 -0.15100 1.00000 0.02913 O 0
O3A 0.25130 -0.10840 0.25190 1.00000 0.03166 O 0
O3B 0.25250 0.25170 -0.10960 1.00000 0.03040 O 0
O3C -0.10720 0.25260 0.25340 1.00000 0.03293 O 0
O4A 0.02410 0.31840 0.02320 1.00000 0.03420 O 0
O4B 0.02240 0.02300 0.31680 1.00000 0.03040 O 0
O4C 0.31700 0.02360 0.02270 1.00000 0.03166 O 0

loop_
_cod_changelog_entry_id
_cod_changelog_entry_author
_cod_changelog_entry_date
_cod_changelog_entry_text
1
;cod-tools version 3.8.0
Id: cif_guess_AMCSD_atom_types 9581 2023-05-17 12:35:41Z saulius
;
2023-05-23T09:15:04+03:00
;Derived atom types and hydrogen counts
from atom names that follow the AMCSD naming convention
(Wat == water, O-H == hydroxyl).
;

loop_
_cod_related_entry_id
_cod_related_entry_database
_cod_related_entry_code
1 AMCSD 0014782
